data_4500340
loop_
_publ_author_name
'Zhang, Jie-Peng'
'Qi, Xiao-Lin'
'Liu, Zhi-Juan'
'Zhu, Ai-Xin'
'Chen, Yan'
'Wang, Jing'
'Chen, Xiao-Ming'

_publ_section_title
;
 Syntheses, Structures, and Porous/Luminescent Properties of Silver
 3-Alkyl-1,2,4-Triazolate Frameworks with Rare 3-Connected Topologies
;
_journal_issue 3
_journal_name_full 'Crystal Growth &amp; Design'
_journal_page_first 796
_journal_paper_doi 10.1021/cg101435b
_journal_volume 11
_journal_year 2011
_chemical_formula_sum 'C10 H16 Ag2 N6'
_chemical_formula_weight 436.03
_chemical_name_systematic
; 
 ? 
;
_space_group_IT_number 15
_symmetry_cell_setting monoclinic
_symmetry_space_group_name_Hall '-C 2yc'
_symmetry_space_group_name_H-M 'C 1 2/c 1'
_atom_sites_solution_hydrogens geom
_atom_sites_solution_primary direct
_atom_sites_solution_secondary difmap
_audit_creation_method SHELXL-97
_cell_angle_alpha 90.00
_cell_angle_beta 124.107(4)
_cell_angle_gamma 90.00
_cell_formula_units_Z 8
_cell_length_a 13.6250(15)
_cell_length_b 21.1810(16)
_cell_length_c 11.9294(11)
_cell_measurement_temperature 103(2)
_cell_volume 2850.5(5)
_computing_structure_refinement 'SHELXL-97 (Sheldrick, 1997)'
_computing_structure_solution 'SHELXS-97 (Sheldrick, 1990)'
_diffrn_ambient_temperature 103(2)
_diffrn_measured_fraction_theta_full 0.993
_diffrn_measured_fraction_theta_max 0.993
_diffrn_measurement_device_type CCD
_diffrn_measurement_method '/w scan'
_diffrn_radiation_monochromator graphite
_diffrn_radiation_source 'fine-focus sealed tube'
_diffrn_radiation_type MoK\a
_diffrn_radiation_wavelength 0.71073
_diffrn_reflns_av_R_equivalents 0.0480
_diffrn_reflns_av_sigmaI/netI 0.0565
_diffrn_reflns_limit_h_max 16
_diffrn_reflns_limit_h_min -14
_diffrn_reflns_limit_k_max 26
_diffrn_reflns_limit_k_min -23
_diffrn_reflns_limit_l_max 11
_diffrn_reflns_limit_l_min -14
_diffrn_reflns_number 7553
_diffrn_reflns_theta_full 25.99
_diffrn_reflns_theta_max 25.99
_diffrn_reflns_theta_min 1.92
_exptl_absorpt_coefficient_mu 2.740
_exptl_absorpt_correction_T_max 0.6103
_exptl_absorpt_correction_T_min 0.5840
_exptl_absorpt_correction_type multi-scan
_exptl_absorpt_process_details SADABS
_exptl_crystal_colour colorless
_exptl_crystal_density_diffrn 2.032
_exptl_crystal_density_method 'not measured'
_exptl_crystal_description block
_exptl_crystal_F_000 1696
_exptl_crystal_size_max 0.22
_exptl_crystal_size_mid 0.20
_exptl_crystal_size_min 0.20
_refine_diff_density_max 0.929
_refine_diff_density_min -0.752
_refine_diff_density_rms 0.176
_refine_ls_extinction_method none
_refine_ls_goodness_of_fit_ref 1.046
_refine_ls_hydrogen_treatment constr
_refine_ls_matrix_type full
_refine_ls_number_parameters 163
_refine_ls_number_reflns 2785
_refine_ls_number_restraints 0
_refine_ls_restrained_S_all 1.046
_refine_ls_R_factor_all 0.0434
_refine_ls_R_factor_gt 0.0369
_refine_ls_shift/su_max 0.001
_refine_ls_shift/su_mean 0.000
_refine_ls_structure_factor_coef Fsqd
_refine_ls_weighting_details 'calc w=1/[\s^2^(Fo^2^)+(0.0342P)^2^+2.3210P] where P=(Fo^2^+2Fc^2^)/3'
_refine_ls_weighting_scheme calc
_refine_ls_wR_factor_gt 0.0829
_refine_ls_wR_factor_ref 0.0872
_reflns_number_gt 2365
_reflns_number_total 2785
_reflns_threshold_expression >2sigma(I)
_cod_data_source_file cg101435b_si_002.cif
_cod_data_source_block 4
_cod_original_sg_symbol_H-M C2/c
_cod_database_code 4500340

loop_
_symmetry_equiv_pos_as_xyz
'x, y, z'
'-x, y, -z+1/2'
'x+1/2, y+1/2, z'
'-x+1/2, y+1/2, -z+1/2'
'-x, -y, -z'
'x, -y, z-1/2'
'-x+1/2, -y+1/2, -z'
'x+1/2, -y+1/2, z-1/2'

loop_
_atom_site_label
_atom_site_type_symbol
_atom_site_fract_x
_atom_site_fract_y
_atom_site_fract_z
_atom_site_U_iso_or_equiv
_atom_site_adp_type
_atom_site_occupancy
_atom_site_symmetry_multiplicity
_atom_site_calc_flag
_atom_site_refinement_flags
Ag1 Ag 0.91988(3) 0.302389(16) 0.80523(3) 0.01951(13) Uani 1 1 d .
Ag2 Ag 0.85460(3) 0.441453(16) 0.54575(3) 0.01946(13) Uani 1 1 d .
N1 N 0.8860(3) 0.40755(17) 0.8190(4) 0.0190(8) Uani 1 1 d .
N2 N 0.8533(3) 0.45547(17) 0.7261(4) 0.0191(8) Uani 1 1 d .
N3 N 0.8466(3) 0.49316(17) 0.8958(4) 0.0186(8) Uani 1 1 d .
N4 N 0.6002(3) 0.20828(17) 0.4874(4) 0.0197(9) Uani 1 1 d .
N5 N 0.6740(3) 0.15642(17) 0.5485(4) 0.0188(8) Uani 1 1 d .
N6 N 0.7698(3) 0.24287(17) 0.6684(4) 0.0200(9) Uani 1 1 d .
C1 C 0.8815(4) 0.4321(2) 0.9182(4) 0.0171(10) Uani 1 1 d .
C2 C 0.8314(4) 0.5052(2) 0.7764(5) 0.0208(10) Uani 1 1 d .
H2A H 0.8076 0.5451 0.7326 0.025 Uiso 1 1 calc R
C3 C 0.9071(4) 0.3942(2) 1.0369(4) 0.0191(10) Uani 1 1 d .
H3A H 0.9338 0.4228 1.1146 0.023 Uiso 1 1 calc R
H3B H 0.9725 0.3644 1.0626 0.023 Uiso 1 1 calc R
C4 C 0.7992(5) 0.3569(3) 1.0084(5) 0.0339(13) Uani 1 1 d .
H4A H 0.7362 0.3870 0.9903 0.041 Uiso 1 1 calc R
H4B H 0.7683 0.3311 0.9258 0.041 Uiso 1 1 calc R
C5 C 0.8267(5) 0.3137(3) 1.1246(5) 0.0376(14) Uani 1 1 d .
H5A H 0.7544 0.2915 1.1011 0.056 Uiso 1 1 calc R
H5B H 0.8562 0.3390 1.2065 0.056 Uiso 1 1 calc R
H5C H 0.8871 0.2829 1.1412 0.056 Uiso 1 1 calc R
C6 C 0.6603(4) 0.2583(2) 0.5609(4) 0.0181(10) Uani 1 1 d .
C7 C 0.7731(4) 0.1792(2) 0.6552(5) 0.0214(10) Uani 1 1 d .
H7A H 0.8396 0.1538 0.7163 0.026 Uiso 1 1 calc R
C8 C 0.6116(4) 0.3238(2) 0.5311(5) 0.0237(11) Uani 1 1 d .
H8A H 0.5542 0.3283 0.4320 0.028 Uiso 1 1 calc R
H8B H 0.6771 0.3539 0.5594 0.028 Uiso 1 1 calc R
C9 C 0.5504(5) 0.3415(2) 0.6009(6) 0.0353(13) Uani 1 1 d .
H9A H 0.6045 0.3332 0.6992 0.042 Uiso 1 1 calc R
H9B H 0.4789 0.3150 0.5651 0.042 Uiso 1 1 calc R
C10 C 0.5144(6) 0.4114(3) 0.5785(7) 0.0498(17) Uani 1 1 d .
H10A H 0.4751 0.4214 0.6244 0.075 Uiso 1 1 calc R
H10B H 0.4599 0.4196 0.4813 0.075 Uiso 1 1 calc R
H10C H 0.5853 0.4377 0.6155 0.075 Uiso 1 1 calc R

loop_
_atom_site_aniso_label
_atom_site_aniso_U_11
_atom_site_aniso_U_22
_atom_site_aniso_U_33
_atom_site_aniso_U_23
_atom_site_aniso_U_13
_atom_site_aniso_U_12
Ag1 0.0211(2) 0.0162(2) 0.0189(2) -0.00268(13) 0.00977(17) -0.00150(13)
Ag2 0.0255(2) 0.0173(2) 0.0175(2) -0.00034(13) 0.01320(17) -0.00148(14)
N1 0.027(2) 0.013(2) 0.017(2) 0.0022(15) 0.0125(18) 0.0007(16)
N2 0.027(2) 0.014(2) 0.019(2) 0.0014(15) 0.0143(18) 0.0009(16)
N3 0.028(2) 0.014(2) 0.020(2) 0.0014(15) 0.0170(18) 0.0018(16)
N4 0.020(2) 0.013(2) 0.022(2) -0.0001(16) 0.0097(18) 0.0010(15)
N5 0.023(2) 0.019(2) 0.0160(19) 0.0036(16) 0.0117(17) 0.0033(16)
N6 0.023(2) 0.013(2) 0.021(2) 0.0004(16) 0.0110(18) -0.0024(16)
C1 0.018(2) 0.015(2) 0.018(2) -0.0001(18) 0.010(2) -0.0025(18)
C2 0.027(3) 0.013(2) 0.023(2) 0.0016(19) 0.015(2) -0.0016(19)
C3 0.028(3) 0.014(2) 0.019(2) -0.0010(18) 0.015(2) 0.0007(19)
C4 0.040(3) 0.031(3) 0.031(3) -0.001(2) 0.020(3) -0.013(2)
C5 0.057(4) 0.030(3) 0.032(3) -0.006(2) 0.029(3) -0.021(3)
C6 0.024(2) 0.012(2) 0.022(2) -0.0007(18) 0.015(2) -0.0011(18)
C7 0.024(3) 0.020(3) 0.021(3) 0.0023(19) 0.013(2) -0.0012(19)
C8 0.023(3) 0.015(2) 0.026(3) 0.001(2) 0.009(2) 0.0011(19)
C9 0.034(3) 0.025(3) 0.048(4) 0.006(2) 0.024(3) 0.004(2)
C10 0.046(4) 0.030(4) 0.081(5) -0.010(3) 0.040(4) 0.002(3)

loop_
_atom_type_symbol
_atom_type_description
_atom_type_scat_dispersion_real
_atom_type_scat_dispersion_imag
_atom_type_scat_source
C C 0.0033 0.0016 'International Tables Vol C Tables 4.2.6.8 and 6.1.1.4'
H H 0.0000 0.0000 'International Tables Vol C Tables 4.2.6.8 and 6.1.1.4'
N N 0.0061 0.0033 'International Tables Vol C Tables 4.2.6.8 and 6.1.1.4'
Ag Ag -0.8971 1.1015 'International Tables Vol C Tables 4.2.6.8 and 6.1.1.4'

loop_
_geom_angle_atom_site_label_1
_geom_angle_atom_site_label_2
_geom_angle_atom_site_label_3
_geom_angle
_geom_angle_site_symmetry_1
_geom_angle_site_symmetry_3
N6 Ag1 N4 138.20(14) . 8_556
N6 Ag1 N1 118.38(14) . .
N4 Ag1 N1 100.78(13) 8_556 .
N6 Ag1 Ag1 105.67(10) . 2_756
N4 Ag1 Ag1 76.00(10) 8_556 2_756
N1 Ag1 Ag1 104.25(10) . 2_756
N2 Ag2 N3 133.38(13) . 6_565
N2 Ag2 N5 121.00(13) . 7_656
N3 Ag2 N5 104.62(13) 6_565 7_656
C1 N1 N2 105.9(3) . .
C1 N1 Ag1 123.7(3) . .
N2 N1 Ag1 130.0(3) . .
C2 N2 N1 105.9(4) . .
C2 N2 Ag2 133.0(3) . .
N1 N2 Ag2 121.0(3) . .
C2 N3 C1 102.6(4) . .
C2 N3 Ag2 130.2(3) . 6_566
C1 N3 Ag2 125.9(3) . 6_566
C6 N4 N5 106.8(4) . .
C6 N4 Ag1 132.1(3) . 8_455
N5 N4 Ag1 121.1(3) . 8_455
C7 N5 N4 105.3(4) . .
C7 N5 Ag2 127.3(3) . 7_656
N4 N5 Ag2 125.9(3) . 7_656
C6 N6 C7 102.7(4) . .
C6 N6 Ag1 130.3(3) . .
C7 N6 Ag1 125.8(3) . .
N1 C1 N3 112.7(4) . .
N1 C1 C3 122.3(4) . .
N3 C1 C3 124.9(4) . .
N2 C2 N3 112.9(4) . .
C1 C3 C4 112.5(4) . .
C5 C4 C3 113.1(4) . .
N4 C6 N6 112.2(4) . .
N4 C6 C8 123.9(4) . .
N6 C6 C8 123.8(4) . .
N5 C7 N6 113.0(4) . .
C6 C8 C9 114.0(4) . .
C8 C9 C10 111.2(5) . .

loop_
_geom_bond_atom_site_label_1
_geom_bond_atom_site_label_2
_geom_bond_distance
_geom_bond_site_symmetry_2
Ag1 N6 2.166(4) .
Ag1 N4 2.196(4) 8_556
Ag1 N1 2.299(4) .
Ag1 Ag1 3.1193(8) 2_756
Ag2 N2 2.181(4) .
Ag2 N3 2.216(4) 6_565
Ag2 N5 2.285(4) 7_656
N1 C1 1.325(6) .
N1 N2 1.380(5) .
N2 C2 1.327(6) .
N3 C2 1.345(6) .
N3 C1 1.353(5) .
N3 Ag2 2.216(4) 6_566
N4 C6 1.325(5) .
N4 N5 1.388(5) .
N4 Ag1 2.196(4) 8_455
N5 C7 1.322(6) .
N5 Ag2 2.285(4) 7_656
N6 C6 1.353(5) .
N6 C7 1.361(6) .
C1 C3 1.489(6) .
C3 C4 1.530(7) .
C4 C5 1.523(7) .
C6 C8 1.493(6) .
C8 C9 1.520(7) .
C9 C10 1.534(7) .
